data_2203995
loop_
_publ_author_name
'Erben, Milan'
'C\'isa\<rov\'a, Ivana'
'Vinkl\'arek, Jarom\'ir'
'Hole\<cek, Jaroslav'

_publ_section_title
;
 Trichloro(\h^5^-1,2,3-trimethylcyclopentadienyl)titanium(IV)
;
_journal_issue 8
_journal_name_full 'Acta Crystallographica Section E'
_journal_page_first m1120
_journal_page_last m1121
_journal_paper_doi 10.1107/S1600536804015715
_journal_volume 60
_journal_year 2004
_chemical_formula_iupac '[Ti (C8 H11) Cl3]'
_chemical_formula_moiety 'C8 H11 Cl3 Ti'
_chemical_formula_sum 'C8 H11 Cl3 Ti'
_chemical_formula_weight 261.42
_chemical_name_systematic
;
Trichloro(\h^5^-1,2,3-cyclopentadienyl)titanium(IV)
;
_space_group_IT_number 2
_symmetry_cell_setting triclinic
_symmetry_space_group_name_Hall '-P 1'
_symmetry_space_group_name_H-M 'P -1'
_atom_sites_solution_hydrogens geom
_atom_sites_solution_primary direct
_atom_sites_solution_secondary difmap
_audit_creation_method SHELXL97
_cell_angle_alpha 82.9070(19)
_cell_angle_beta 83.340(2)
_cell_angle_gamma 67.368(2)
_cell_formula_units_Z 2
_cell_length_a 6.6790(2)
_cell_length_b 8.3360(3)
_cell_length_c 10.7120(4)
_cell_measurement_reflns_used 2345
_cell_measurement_temperature 150(2)
_cell_measurement_theta_max 27.5
_cell_measurement_theta_min 1
_cell_volume 544.74(3)
_computing_cell_refinement 'COLLECT and DENZO'
_computing_data_collection 'COLLECT (Nonius, 1998) and DENZO (Otwinowski & Minor, 1997)'
_computing_data_reduction 'COLLECT and DENZO'
_computing_molecular_graphics 'PLATON (Spek, 2003)'
_computing_publication_material 'Please provide missing details'
_computing_structure_refinement 'SHELXL97 (Sheldrick, 1997)'
_computing_structure_solution 'SIR92 (Altomare et al., 1994)'
_diffrn_ambient_temperature 150(2)
_diffrn_detector_area_resol_mean 9.091
_diffrn_measured_fraction_theta_full 0.994
_diffrn_measured_fraction_theta_max 0.994
_diffrn_measurement_device_type 'Nonius KappaCCD area-detector'
_diffrn_measurement_method '\f and \w'
_diffrn_radiation_monochromator graphite
_diffrn_radiation_type MoK\a
_diffrn_radiation_wavelength 0.71073
_diffrn_reflns_av_R_equivalents 0.024
_diffrn_reflns_av_sigmaI/netI 0.0245
_diffrn_reflns_limit_h_max 8
_diffrn_reflns_limit_h_min -8
_diffrn_reflns_limit_k_max 10
_diffrn_reflns_limit_k_min -10
_diffrn_reflns_limit_l_max 13
_diffrn_reflns_limit_l_min -13
_diffrn_reflns_number 8461
_diffrn_reflns_theta_full 27.55
_diffrn_reflns_theta_max 27.55
_diffrn_reflns_theta_min 1.92
_diffrn_standards_decay_% 0
_diffrn_standards_number 0
_exptl_absorpt_coefficient_mu 1.466
_exptl_absorpt_correction_type none
_exptl_crystal_colour red
_exptl_crystal_density_diffrn 1.594
_exptl_crystal_density_meas ?
_exptl_crystal_density_method .
_exptl_crystal_description prism
_exptl_crystal_F_000 264
_exptl_crystal_size_max 0.25
_exptl_crystal_size_mid 0.2
_exptl_crystal_size_min 0.2
_refine_diff_density_max 0.302
_refine_diff_density_min -0.339
_refine_ls_extinction_method none
_refine_ls_goodness_of_fit_ref 1.055
_refine_ls_hydrogen_treatment constr
_refine_ls_matrix_type full
_refine_ls_number_parameters 112
_refine_ls_number_reflns 2488
_refine_ls_number_restraints 0
_refine_ls_restrained_S_all 1.055
_refine_ls_R_factor_all 0.0278
_refine_ls_R_factor_gt 0.0246
_refine_ls_shift/su_max 0.001
_refine_ls_shift/su_mean 0.000
_refine_ls_structure_factor_coef Fsqd
_refine_ls_weighting_details 'calc w = 1/[\s^2^(Fo^2^)+(0.0307P)^2^+0.2233P] where P=(Fo^2^+2Fc^2^)/3'
_refine_ls_weighting_scheme calc
_refine_ls_wR_factor_gt 0.0627
_refine_ls_wR_factor_ref 0.0647
_reflns_number_gt 2291
_reflns_number_total 2488
_reflns_threshold_expression I>2\s(I)
_cod_data_source_file ci6395.cif
_cod_data_source_block I
_cod_database_code 2203995
_cod_database_fobs_code 2203995

loop_
_symmetry_equiv_pos_as_xyz
'x, y, z'
'-x, -y, -z'

loop_
_atom_site_label
_atom_site_fract_x
_atom_site_fract_y
_atom_site_fract_z
_atom_site_U_iso_or_equiv
_atom_site_adp_type
_atom_site_calc_flag
_atom_site_refinement_flags
_atom_site_occupancy
_atom_site_type_symbol
Ti1 0.13214(4) 0.29629(3) 0.71751(2) 0.01758(8) Uani d . 1 Ti
C1 0.4498(2) 0.2717(2) 0.59540(14) 0.0248(3) Uani d . 1 C
H1 0.4838 0.2146 0.5220 0.030 Uiso calc R 1 H
C2 0.3262(2) 0.4502(2) 0.60466(14) 0.0236(3) Uani d . 1 C
H2 0.2628 0.5306 0.5385 0.028 Uiso calc R 1 H
C3 0.3143(2) 0.48684(19) 0.73106(15) 0.0218(3) Uani d . 1 C
C4 0.4292(2) 0.32760(19) 0.80107(14) 0.0198(3) Uani d . 1 C
C5 0.5134(2) 0.19380(19) 0.71667(14) 0.0209(3) Uani d . 1 C
C6 0.2122(3) 0.6630(2) 0.7804(2) 0.0358(4) Uani d . 1 C
H6A 0.3239 0.7027 0.7952 0.054 Uiso calc R 1 H
H6B 0.1272 0.6557 0.8580 0.054 Uiso calc R 1 H
H6C 0.1198 0.7436 0.7196 0.054 Uiso calc R 1 H
C7 0.4698(3) 0.3054(2) 0.93740(15) 0.0317(4) Uani d . 1 C
H7A 0.5937 0.3331 0.9469 0.048 Uiso calc R 1 H
H7B 0.4973 0.1867 0.9697 0.048 Uiso calc R 1 H
H7C 0.3444 0.3820 0.9834 0.048 Uiso calc R 1 H
C8 0.6468(3) 0.0063(2) 0.75047(18) 0.0336(4) Uani d . 1 C
H8A 0.6701 -0.0587 0.6785 0.050 Uiso calc R 1 H
H8B 0.5716 -0.0393 0.8185 0.050 Uiso calc R 1 H
H8C 0.7845 -0.0038 0.7761 0.050 Uiso calc R 1 H
Cl1 0.08319(7) 0.13952(6) 0.57664(4) 0.03529(11) Uani d . 1 Cl
Cl2 0.10265(7) 0.14413(6) 0.90115(4) 0.03700(12) Uani d . 1 Cl
Cl3 -0.17825(6) 0.53190(5) 0.72072(4) 0.03106(11) Uani d . 1 Cl

loop_
_atom_site_aniso_label
_atom_site_aniso_U_11
_atom_site_aniso_U_22
_atom_site_aniso_U_33
_atom_site_aniso_U_12
_atom_site_aniso_U_13
_atom_site_aniso_U_23
Ti1 0.01677(13) 0.01923(14) 0.01828(14) -0.00906(11) -0.00054(9) -0.00033(10)
C1 0.0228(7) 0.0325(8) 0.0215(7) -0.0141(6) 0.0054(6) -0.0047(6)
C2 0.0196(7) 0.0283(8) 0.0255(7) -0.0144(6) -0.0023(5) 0.0073(6)
C3 0.0168(6) 0.0185(7) 0.0321(8) -0.0089(6) -0.0020(6) -0.0015(6)
C4 0.0160(6) 0.0220(7) 0.0231(7) -0.0088(6) -0.0025(5) -0.0016(5)
C5 0.0153(6) 0.0202(7) 0.0264(7) -0.0067(5) 0.0016(5) -0.0024(6)
C6 0.0258(8) 0.0201(8) 0.0621(12) -0.0068(7) -0.0056(8) -0.0098(8)
C7 0.0338(8) 0.0399(9) 0.0255(8) -0.0166(7) -0.0079(6) -0.0027(7)
C8 0.0265(8) 0.0204(8) 0.0462(10) -0.0026(7) 0.0035(7) -0.0009(7)
Cl1 0.0409(2) 0.0392(2) 0.0367(2) -0.0245(2) -0.00039(17) -0.01422(18)
Cl2 0.0346(2) 0.0493(3) 0.0302(2) -0.0246(2) -0.00325(16) 0.01553(18)
Cl3 0.01731(18) 0.0271(2) 0.0462(2) -0.00583(15) -0.00013(15) -0.00429(16)

loop_
_atom_type_symbol
_atom_type_description
_atom_type_scat_dispersion_real
_atom_type_scat_dispersion_imag
_atom_type_scat_source
C C 0.0033 0.0016 'International Tables Vol C Tables 4.2.6.8 and 6.1.1.4'
H H 0.0000 0.0000 'International Tables Vol C Tables 4.2.6.8 and 6.1.1.4'
Cl Cl 0.1484 0.1585 'International Tables Vol C Tables 4.2.6.8 and 6.1.1.4'
Ti Ti 0.2776 0.4457 'International Tables Vol C Tables 4.2.6.8 and 6.1.1.4'

loop_
_geom_angle_atom_site_label_1
_geom_angle_atom_site_label_2
_geom_angle_atom_site_label_3
_geom_angle
Cl2 Ti1 Cl1 102.779(19)
Cl2 Ti1 Cl3 103.313(19)
Cl1 Ti1 Cl3 103.299(19)
Cl2 Ti1 C2 143.85(4)
Cl1 Ti1 C2 104.72(4)
Cl3 Ti1 C2 92.71(4)
Cl2 Ti1 C1 126.59(4)
Cl1 Ti1 C1 85.18(4)
Cl3 Ti1 C1 126.41(4)
C2 Ti1 C1 35.46(6)
Cl2 Ti1 C5 92.60(4)
Cl1 Ti1 C5 102.71(4)
Cl3 Ti1 C5 145.48(4)
C2 Ti1 C5 58.77(5)
C1 Ti1 C5 35.26(5)
Cl2 Ti1 C3 112.72(4)
Cl1 Ti1 C3 139.60(4)
Cl3 Ti1 C3 87.12(4)
C2 Ti1 C3 35.11(5)
C1 Ti1 C3 58.54(5)
C5 Ti1 C3 58.39(5)
Cl2 Ti1 C4 85.63(4)
Cl1 Ti1 C4 137.65(4)
Cl3 Ti1 C4 115.14(4)
C2 Ti1 C4 58.23(5)
C1 Ti1 C4 58.27(5)
C5 Ti1 C4 34.98(5)
C3 Ti1 C4 34.79(5)
C2 C1 C5 108.40(13)
C2 C1 Ti1 72.09(8)
C5 C1 Ti1 73.99(8)
C2 C1 H1 125.8
C5 C1 H1 125.8
Ti1 C1 H1 119.9
C1 C2 C3 108.63(13)
C1 C2 Ti1 72.46(8)
C3 C2 Ti1 74.86(8)
C1 C2 H2 125.7
C3 C2 H2 125.7
Ti1 C2 H2 118.8
C2 C3 C4 107.41(13)
C2 C3 C6 126.20(15)
C4 C3 C6 126.28(15)
C2 C3 Ti1 70.03(8)
C4 C3 Ti1 73.12(8)
C6 C3 Ti1 125.19(10)
C3 C4 C5 108.18(13)
C3 C4 C7 126.25(14)
C5 C4 C7 125.43(14)
C3 C4 Ti1 72.09(8)
C5 C4 Ti1 71.40(8)
C7 C4 Ti1 125.67(10)
C1 C5 C4 107.37(13)
C1 C5 C8 126.57(14)
C4 C5 C8 126.05(14)
C1 C5 Ti1 70.75(8)
C4 C5 Ti1 73.62(8)
C8 C5 Ti1 121.68(10)
C3 C6 H6A 109.5
C3 C6 H6B 109.5
H6A C6 H6B 109.5
C3 C6 H6C 109.5
H6A C6 H6C 109.5
H6B C6 H6C 109.5
C4 C7 H7A 109.5
C4 C7 H7B 109.5
H7A C7 H7B 109.5
C4 C7 H7C 109.5
H7A C7 H7C 109.5
H7B C7 H7C 109.5
C5 C8 H8A 109.5
C5 C8 H8B 109.5
H8A C8 H8B 109.5
C5 C8 H8C 109.5
H8A C8 H8C 109.5
H8B C8 H8C 109.5

loop_
_geom_bond_atom_site_label_1
_geom_bond_atom_site_label_2
_geom_bond_distance
Ti1 Cl2 2.2369(4)
Ti1 Cl1 2.2410(5)
Ti1 Cl3 2.2412(4)
Ti1 C2 2.3063(14)
Ti1 C1 2.3110(14)
Ti1 C5 2.3530(14)
Ti1 C3 2.3686(14)
Ti1 C4 2.3820(14)
C1 C2 1.406(2)
C1 C5 1.413(2)
C1 H1 0.93
C2 C3 1.411(2)
C2 H2 0.93
C3 C4 1.420(2)
C3 C6 1.496(2)
C4 C5 1.423(2)
C4 C7 1.492(2)
C5 C8 1.494(2)
C6 H6A 0.96
C6 H6B 0.96
C6 H6C 0.96
C7 H7A 0.96
C7 H7B 0.96
C7 H7C 0.96
C8 H8A 0.96
C8 H8B 0.96
C8 H8C 0.96
